data_7221028
loop_
_publ_author_name
'Milyutina, Maria'
'Ivanov, Anton'
'Ejaz, Syeda'
'Iqbal, Jamshed'
'Villinger, Alexander'
'Iaroshenko, Victor O.'
'Langer, Peter'

_publ_section_title
;
 Diversity oriented synthesis of 6-Nitro- and 6-Aminoquinolones and their
 activity as alkaline phosphatase inhibitors
;
_journal_name_full 'RSC Adv.'
_journal_paper_doi 10.1039/C5RA10948E
_journal_year 2015
_chemical_formula_moiety 'C25 H22 O2'
_chemical_formula_sum 'C25 H22 O2'
_chemical_formula_weight 354.43
_chemical_name_systematic
;
3,6-bis(4-ethylphenyl)-4<i>H</i>-chromen-4-one
;
_space_group_IT_number 14
_symmetry_cell_setting monoclinic
_symmetry_Int_Tables_number 14
_symmetry_space_group_name_Hall '-P 2yn'
_symmetry_space_group_name_H-M 'P 1 21/n 1'
_atom_sites_solution_hydrogens geom
_atom_sites_solution_primary direct
_atom_sites_solution_secondary difmap
_audit_creation_method SHELXL-97
_audit_update_record
;
2015-05-29 deposited with the CCDC.
2015-07-06 downloaded from the CCDC.
;
_cell_angle_alpha 90.00
_cell_angle_beta 94.982(2)
_cell_angle_gamma 90.00
_cell_formula_units_Z 4
_cell_length_a 5.8177(4)
_cell_length_b 10.2341(6)
_cell_length_c 31.4579(18)
_cell_measurement_reflns_used 6568
_cell_measurement_temperature 173(2)
_cell_measurement_theta_max 59.492
_cell_measurement_theta_min 5.199
_cell_volume 1865.9(2)
_computing_cell_refinement 'Bruker Apex V7.51A'
_computing_data_collection 'Bruker Apex V7.51A'
_computing_data_reduction 'Bruker SAINT'
_computing_molecular_graphics 'ORTEP-3v2.01 (Farrugia, 1997)'
_computing_publication_material SHELXL-97
_computing_structure_refinement 'SHELXL-97 (Sheldrick, 1997)'
_computing_structure_solution 'SHELXS-97 (Sheldrick, 1997)'
_diffrn_ambient_temperature 173(2)
_diffrn_measured_fraction_theta_full 0.999
_diffrn_measured_fraction_theta_max 0.999
_diffrn_measurement_device_type 'Bruker Apex Kappa II-CCD-diffractometer'
_diffrn_measurement_method 'phi and omega scans'
_diffrn_radiation_monochromator graphite
_diffrn_radiation_source 'sealed tube'
_diffrn_radiation_type MoK\a
_diffrn_radiation_wavelength 0.71073
_diffrn_reflns_av_R_equivalents 0.0339
_diffrn_reflns_av_sigmaI/netI 0.0246
_diffrn_reflns_limit_h_max 7
_diffrn_reflns_limit_h_min -7
_diffrn_reflns_limit_k_max 13
_diffrn_reflns_limit_k_min -13
_diffrn_reflns_limit_l_max 41
_diffrn_reflns_limit_l_min -41
_diffrn_reflns_number 24058
_diffrn_reflns_theta_full 28.00
_diffrn_reflns_theta_max 28.00
_diffrn_reflns_theta_min 1.30
_exptl_absorpt_coefficient_mu 0.079
_exptl_absorpt_correction_T_max 0.9883
_exptl_absorpt_correction_T_min 0.9566
_exptl_absorpt_correction_type multi-scan
_exptl_absorpt_process_details '(SADABS; Sheldrick, 2004)'
_exptl_crystal_colour colourless
_exptl_crystal_density_diffrn 1.262
_exptl_crystal_density_method 'not measured'
_exptl_crystal_description block
_exptl_crystal_F_000 752
_exptl_crystal_size_max 0.57
_exptl_crystal_size_mid 0.16
_exptl_crystal_size_min 0.15
_refine_diff_density_max 0.488
_refine_diff_density_min -0.350
_refine_diff_density_rms 0.041
_refine_ls_extinction_method none
_refine_ls_goodness_of_fit_ref 1.017
_refine_ls_hydrogen_treatment constr
_refine_ls_matrix_type full
_refine_ls_number_parameters 273
_refine_ls_number_reflns 4514
_refine_ls_number_restraints 0
_refine_ls_restrained_S_all 1.017
_refine_ls_R_factor_all 0.0674
_refine_ls_R_factor_gt 0.0513
_refine_ls_shift/su_max 0.000
_refine_ls_shift/su_mean 0.000
_refine_ls_structure_factor_coef Fsqd
_refine_ls_weighting_details 'calc w=1/[\s^2^(Fo^2^)+(0.0548P)^2^+0.9533P] where P=(Fo^2^+2Fc^2^)/3'
_refine_ls_weighting_scheme calc
_refine_ls_wR_factor_gt 0.1247
_refine_ls_wR_factor_ref 0.1374
_reflns_number_gt 3522
_reflns_number_total 4514
_reflns_threshold_expression >2\s(I)
_cod_data_source_file c5ra10948e2.cif
_cod_data_source_block ch_mm181
_cod_original_sg_symbol_H-M P21/n
_cod_database_code 7221028

loop_
_symmetry_equiv_pos_as_xyz
'x, y, z'
'-x+1/2, y+1/2, -z+1/2'
'-x, -y, -z'
'x-1/2, -y-1/2, z-1/2'

loop_
_atom_site_label
_atom_site_type_symbol
_atom_site_fract_x
_atom_site_fract_y
_atom_site_fract_z
_atom_site_U_iso_or_equiv
_atom_site_adp_type
_atom_site_occupancy
_atom_site_symmetry_multiplicity
_atom_site_calc_flag
_atom_site_refinement_flags
_atom_site_disorder_assembly
_atom_site_disorder_group
O1 O 0.10467(18) 0.36911(11) 0.09657(3) 0.0383(3) Uani 1 1 d . . .
O2 O 0.66888(18) 0.60585(11) 0.09348(4) 0.0390(3) Uani 1 1 d . . .
C1 C 0.1123(3) 0.46732(15) 0.06809(5) 0.0333(3) Uani 1 1 d . . .
H1 H -0.0195 0.4789 0.0484 0.040 Uiso 1 1 calc R . .
C2 C 0.2895(2) 0.55046(14) 0.06504(4) 0.0292(3) Uani 1 1 d . . .
C3 C 0.4978(2) 0.53597(14) 0.09442(5) 0.0292(3) Uani 1 1 d . . .
C4 C 0.4861(2) 0.43062(14) 0.12597(4) 0.0293(3) Uani 1 1 d . . .
C5 C 0.2921(3) 0.35137(15) 0.12554(5) 0.0330(3) Uani 1 1 d . A .
C6 C 0.2742(2) 0.65218(14) 0.03142(5) 0.0293(3) Uani 1 1 d . . .
C7 C 0.0798(3) 0.73227(15) 0.02449(5) 0.0344(3) Uani 1 1 d . . .
H7 H -0.0423 0.7249 0.0425 0.041 Uiso 1 1 calc R . .
C8 C 0.0646(3) 0.82232(16) -0.00854(5) 0.0387(4) Uani 1 1 d . . .
H8 H -0.0686 0.8761 -0.0127 0.046 Uiso 1 1 calc R . .
C9 C 0.2386(3) 0.83617(15) -0.03580(5) 0.0364(4) Uani 1 1 d . . .
C10 C 0.4329(3) 0.75681(15) -0.02832(5) 0.0345(3) Uani 1 1 d . . .
H10 H 0.5551 0.7644 -0.0463 0.041 Uiso 1 1 calc R . .
C11 C 0.4516(2) 0.66755(15) 0.00466(5) 0.0313(3) Uani 1 1 d . . .
H11 H 0.5870 0.6158 0.0092 0.038 Uiso 1 1 calc R . .
C12 C 0.2208(3) 0.93150(19) -0.07254(6) 0.0517(5) Uani 1 1 d . . .
H12A H 0.2023 0.8816 -0.0996 0.062 Uiso 1 1 calc R . .
H12B H 0.0801 0.9850 -0.0709 0.062 Uiso 1 1 calc R . .
C13 C 0.4245(4) 1.0215(2) -0.07385(8) 0.0672(6) Uani 1 1 d . . .
H13A H 0.4482 1.0693 -0.0468 0.101 Uiso 1 1 calc R . .
H13B H 0.3954 1.0838 -0.0974 0.101 Uiso 1 1 calc R . .
H13C H 0.5627 0.9702 -0.0782 0.101 Uiso 1 1 calc R . .
C14 C 0.6690(3) 0.40672(15) 0.15708(5) 0.0318(3) Uani 1 1 d . A .
H14 H 0.8035 0.4596 0.1577 0.038 Uiso 1 1 calc R . .
C15 C 0.6583(3) 0.30778(15) 0.18698(5) 0.0334(3) Uani 1 1 d . . .
C16 C 0.4590(3) 0.22972(17) 0.18475(5) 0.0413(4) Uani 1 1 d . A .
H16 H 0.4493 0.1609 0.2048 0.050 Uiso 1 1 calc R . .
C17 C 0.2780(3) 0.24980(18) 0.15458(5) 0.0417(4) Uani 1 1 d . . .
H17 H 0.1454 0.1953 0.1535 0.050 Uiso 1 1 calc R A .
C18A C 0.8472(9) 0.2811(7) 0.22152(14) 0.0341(5) Uani 0.63(4) 1 d PG A 1
C19A C 0.9593(17) 0.3873(7) 0.2416(3) 0.0379(15) Uani 0.63(4) 1 d PG A 1
H19A H 0.9217 0.4736 0.2323 0.046 Uiso 0.63(4) 1 calc PR A 1
C20A C 1.1265(19) 0.3672(7) 0.2753(3) 0.0449(15) Uani 0.63(4) 1 d PG A 1
H20A H 1.2031 0.4397 0.2890 0.054 Uiso 0.63(4) 1 calc PR A 1
C21A C 1.1815(11) 0.2409(8) 0.28889(10) 0.0493(6) Uani 0.63(4) 1 d PG A 1
C22A C 1.0694(7) 0.1348(7) 0.2688(2) 0.0403(12) Uani 0.63(4) 1 d PG A 1
H22A H 1.1070 0.0485 0.2781 0.048 Uiso 0.63(4) 1 calc PR A 1
C23A C 0.9022(10) 0.1549(7) 0.2351(3) 0.0300(12) Uani 0.63(4) 1 d PG A 1
H23A H 0.8256 0.0823 0.2214 0.036 Uiso 0.63(4) 1 calc PR A 1
C18B C 0.8530(14) 0.2925(14) 0.2223(2) 0.0341(5) Uani 0.37(4) 1 d PG A 2
C19B C 1.000(2) 0.3945(10) 0.2355(3) 0.0294(18) Uani 0.37(4) 1 d PG A 2
H19B H 0.9829 0.4775 0.2220 0.035 Uiso 0.37(4) 1 calc PR A 2
C20B C 1.172(2) 0.3751(6) 0.2683(3) 0.0370(18) Uani 0.37(4) 1 d PG A 2
H20B H 1.2728 0.4448 0.2773 0.044 Uiso 0.37(4) 1 calc PR A 2
C21B C 1.1974(6) 0.2537(5) 0.28801(10) 0.0493(6) Uani 0.37(4) 1 d PG A 2
C22B C 1.050(2) 0.1518(10) 0.2748(3) 0.037(2) Uani 0.37(4) 1 d PG A 2
H22B H 1.0675 0.0688 0.2883 0.045 Uiso 0.37(4) 1 calc PR A 2
C23B C 0.878(2) 0.1711(15) 0.2420(4) 0.038(2) Uani 0.37(4) 1 d PG A 2
H23B H 0.7776 0.1014 0.2329 0.045 Uiso 0.37(4) 1 calc PR A 2
C24 C 1.3695(5) 0.2237(2) 0.32613(8) 0.0791(8) Uani 1 1 d R . .
H24A H 1.3440 0.1374 0.3392 0.095 Uiso 0.520(7) 1 calc PR B 1
H24B H 1.5195 0.2188 0.3136 0.095 Uiso 0.520(7) 1 calc PR B 1
H24C H 1.2978 0.2289 0.3519 0.095 Uiso 0.480(7) 1 d PR B 2
H24D H 1.4305 0.1346 0.3240 0.095 Uiso 0.480(7) 1 d PR B 2
C25A C 1.3933(12) 0.3118(5) 0.35824(15) 0.079(2) Uani 0.520(7) 1 d P A 1
H25A H 1.4348 0.3969 0.3469 0.119 Uiso 0.520(7) 1 calc PR B 1
H25B H 1.5150 0.2828 0.3797 0.119 Uiso 0.520(7) 1 calc PR B 1
H25C H 1.2474 0.3194 0.3714 0.119 Uiso 0.520(7) 1 calc PR B 1
C25B C 1.5559(10) 0.3043(6) 0.3316(2) 0.076(2) Uani 0.480(7) 1 d P A 2
H25D H 1.6438 0.2994 0.3064 0.114 Uiso 0.480(7) 1 calc PR B 2
H25E H 1.6543 0.2772 0.3569 0.114 Uiso 0.480(7) 1 calc PR B 2
H25F H 1.5038 0.3943 0.3353 0.114 Uiso 0.480(7) 1 calc PR B 2

loop_
_atom_site_aniso_label
_atom_site_aniso_U_11
_atom_site_aniso_U_22
_atom_site_aniso_U_33
_atom_site_aniso_U_23
_atom_site_aniso_U_13
_atom_site_aniso_U_12
O1 0.0309(6) 0.0474(7) 0.0365(6) 0.0031(5) 0.0020(4) -0.0112(5)
O2 0.0324(6) 0.0407(6) 0.0428(6) 0.0059(5) -0.0035(5) -0.0093(5)
C1 0.0285(7) 0.0406(8) 0.0306(7) -0.0030(6) 0.0025(6) -0.0023(6)
C2 0.0267(7) 0.0329(7) 0.0280(7) -0.0053(6) 0.0034(5) 0.0000(5)
C3 0.0278(7) 0.0305(7) 0.0295(7) -0.0050(6) 0.0034(5) -0.0017(6)
C4 0.0307(7) 0.0318(7) 0.0261(7) -0.0053(6) 0.0061(5) -0.0017(6)
C5 0.0306(7) 0.0400(8) 0.0290(7) -0.0043(6) 0.0066(6) -0.0041(6)
C6 0.0262(7) 0.0300(7) 0.0311(7) -0.0060(6) -0.0005(5) -0.0022(5)
C7 0.0260(7) 0.0362(8) 0.0406(8) -0.0058(7) 0.0002(6) -0.0004(6)
C8 0.0282(7) 0.0363(8) 0.0496(9) -0.0016(7) -0.0074(6) 0.0018(6)
C9 0.0346(8) 0.0341(8) 0.0385(8) 0.0005(6) -0.0086(6) -0.0046(6)
C10 0.0335(8) 0.0365(8) 0.0335(8) -0.0018(6) 0.0025(6) -0.0034(6)
C11 0.0277(7) 0.0327(7) 0.0332(7) -0.0036(6) 0.0008(6) 0.0009(6)
C12 0.0487(10) 0.0516(11) 0.0517(11) 0.0138(9) -0.0129(8) -0.0045(8)
C13 0.0670(13) 0.0556(13) 0.0757(15) 0.0247(11) -0.0124(11) -0.0155(10)
C14 0.0324(7) 0.0337(8) 0.0296(7) -0.0050(6) 0.0042(6) -0.0021(6)
C15 0.0378(8) 0.0356(8) 0.0275(7) -0.0031(6) 0.0068(6) 0.0005(6)
C16 0.0462(9) 0.0439(9) 0.0349(8) 0.0066(7) 0.0100(7) -0.0060(7)
C17 0.0395(8) 0.0479(10) 0.0384(9) 0.0035(7) 0.0083(7) -0.0135(7)
C18A 0.0420(9) 0.0319(14) 0.0288(8) 0.0011(7) 0.0063(6) 0.0023(8)
C19A 0.046(3) 0.0311(18) 0.037(2) 0.0099(18) 0.005(2) 0.0013(17)
C20A 0.056(3) 0.0343(19) 0.042(2) 0.0059(19) -0.007(2) -0.007(2)
C21A 0.0621(12) 0.0378(12) 0.0455(10) 0.0092(8) -0.0103(9) 0.0018(10)
C22A 0.052(2) 0.032(2) 0.038(2) 0.0001(18) 0.0117(17) 0.0079(17)
C23A 0.0411(18) 0.0258(18) 0.025(2) -0.0025(17) 0.0144(16) 0.0055(14)
C18B 0.0420(9) 0.0319(14) 0.0288(8) 0.0011(7) 0.0063(6) 0.0023(8)
C19B 0.038(4) 0.032(3) 0.019(3) -0.001(2) 0.007(3) -0.001(2)
C20B 0.049(4) 0.034(3) 0.027(3) 0.003(2) 0.001(3) 0.001(3)
C21B 0.0621(12) 0.0378(12) 0.0455(10) 0.0092(8) -0.0103(9) 0.0018(10)
C22B 0.057(4) 0.023(3) 0.033(3) 0.006(2) 0.005(3) 0.008(3)
C23B 0.046(4) 0.035(4) 0.034(4) -0.017(3) 0.016(3) 0.000(3)
C24 0.0993(19) 0.0556(13) 0.0739(15) 0.0205(12) -0.0404(14) -0.0004(13)
C25A 0.123(5) 0.060(3) 0.047(3) -0.012(2) -0.036(3) 0.032(3)
C25B 0.068(3) 0.084(4) 0.070(4) 0.035(3) -0.028(3) -0.013(3)

loop_
_atom_type_symbol
_atom_type_description
_atom_type_scat_dispersion_real
_atom_type_scat_dispersion_imag
_atom_type_scat_source
C C 0.0033 0.0016 'International Tables Vol C Tables 4.2.6.8 and 6.1.1.4'
H H 0.0000 0.0000 'International Tables Vol C Tables 4.2.6.8 and 6.1.1.4'
O O 0.0106 0.0060 'International Tables Vol C Tables 4.2.6.8 and 6.1.1.4'

loop_
_geom_angle_atom_site_label_1
_geom_angle_atom_site_label_2
_geom_angle_atom_site_label_3
_geom_angle
C1 O1 C5 118.03(12)
C2 C1 O1 125.96(14)
C2 C1 H1 117.0
O1 C1 H1 117.0
C1 C2 C3 119.15(14)
C1 C2 C6 119.74(13)
C3 C2 C6 121.08(12)
O2 C3 C2 123.58(14)
O2 C3 C4 121.88(13)
C2 C3 C4 114.54(12)
C5 C4 C14 118.13(14)
C5 C4 C3 120.42(13)
C14 C4 C3 121.44(13)
O1 C5 C4 121.86(14)
O1 C5 C17 116.55(13)
C4 C5 C17 121.59(14)
C11 C6 C7 118.03(14)
C11 C6 C2 120.53(13)
C7 C6 C2 121.39(13)
C8 C7 C6 120.33(15)
C8 C7 H7 119.8
C6 C7 H7 119.8
C7 C8 C9 121.85(14)
C7 C8 H8 119.1
C9 C8 H8 119.1
C8 C9 C10 117.36(15)
C8 C9 C12 122.23(15)
C10 C9 C12 120.41(16)
C11 C10 C9 121.46(15)
C11 C10 H10 119.3
C9 C10 H10 119.3
C10 C11 C6 120.94(14)
C10 C11 H11 119.5
C6 C11 H11 119.5
C13 C12 C9 114.51(15)
C13 C12 H12A 108.6
C9 C12 H12A 108.6
C13 C12 H12B 108.6
C9 C12 H12B 108.6
H12A C12 H12B 107.6
C12 C13 H13A 109.5
C12 C13 H13B 109.5
H13A C13 H13B 109.5
C12 C13 H13C 109.5
H13A C13 H13C 109.5
H13B C13 H13C 109.5
C15 C14 C4 121.60(14)
C15 C14 H14 119.2
C4 C14 H14 119.2
C14 C15 C16 117.83(14)
C14 C15 C18A 123.4(3)
C16 C15 C18A 118.8(3)
C14 C15 C18B 119.6(5)
C16 C15 C18B 122.4(5)
C18A C15 C18B 4.6(7)
C17 C16 C15 122.04(15)
C17 C16 H16 119.0
C15 C16 H16 119.0
C16 C17 C5 118.79(15)
C16 C17 H17 120.6
C5 C17 H17 120.6
C19A C18A C23A 120.0
C19A C18A C15 118.1(4)
C23A C18A C15 121.8(4)
C20A C19A C18A 120.0
C20A C19A H19A 120.0
C18A C19A H19A 120.0
C19A C20A C21A 120.0
C19A C20A H20A 120.0
C21A C20A H20A 120.0
C22A C21A C20A 120.0
C22A C21A C24 122.0(4)
C20A C21A C24 118.0(4)
C23A C22A C21A 120.0
C23A C22A H22A 120.0
C21A C22A H22A 120.0
C22A C23A C18A 120.0
C22A C23A H23A 120.0
C18A C23A H23A 120.0
C19B C18B C23B 120.0
C19B C18B C15 122.7(7)
C23B C18B C15 117.3(7)
C20B C19B C18B 120.0
C20B C19B H19B 120.0
C18B C19B H19B 120.0
C21B C20B C19B 120.0
C21B C20B H20B 120.0
C19B C20B H20B 120.0
C22B C21B C20B 120.0
C22B C21B C24 115.4
C20B C21B C24 124.5
C21B C22B C23B 120.0
C21B C22B H22B 120.0
C23B C22B H22B 120.0
C22B C23B C18B 120.0
C22B C23B H23B 120.0
C18B C23B H23B 120.0
C25A C24 C25B 58.2(4)
C25A C24 C21B 118.1(3)
C25B C24 C21B 116.0(3)
C25A C24 C21A 120.8(3)
C25B C24 C21A 122.1(4)
C21B C24 C21A 6.1(4)
C25A C24 H24A 107.1
C25B C24 H24A 129.4
C21B C24 H24A 113.2
C21A C24 H24A 107.1
C25A C24 H24B 107.1
C25B C24 H24B 50.2
C21B C24 H24B 103.8
C21A C24 H24B 107.1
H24A C24 H24B 106.8
C25A C24 H24C 49.1
C25B C24 H24C 105.3
C21B C24 H24C 110.8
C21A C24 H24C 108.0
H24A C24 H24C 66.6
H24B C24 H24C 144.6
C25A C24 H24D 130.9
C25B C24 H24D 106.4
C21B C24 H24D 110.5
C21A C24 H24D 106.9
H24A C24 H24D 43.0
H24B C24 H24D 65.8
H24C C24 H24D 107.4
C24 C25A H24C 44.2
C24 C25A H25A 109.5
H24C C25A H25A 144.3
C24 C25A H25B 109.5
H24C C25A H25B 103.4
C24 C25A H25C 109.5
H24C C25A H25C 70.9
C24 C25B H25D 109.5
C24 C25B H25E 109.5
H25D C25B H25E 109.5
C24 C25B H25F 109.5
H25D C25B H25F 109.5
H25E C25B H25F 109.5

loop_
_geom_bond_atom_site_label_1
_geom_bond_atom_site_label_2
_geom_bond_distance
O1 C1 1.3496(19)
O1 C5 1.3708(18)
O2 C3 1.2279(17)
C1 C2 1.347(2)
C1 H1 0.9500
C2 C3 1.4664(19)
C2 C6 1.481(2)
C3 C4 1.471(2)
C4 C5 1.389(2)
C4 C14 1.403(2)
C5 C17 1.391(2)
C6 C11 1.396(2)
C6 C7 1.398(2)
C7 C8 1.386(2)
C7 H7 0.9500
C8 C9 1.390(2)
C8 H8 0.9500
C9 C10 1.396(2)
C9 C12 1.509(2)
C10 C11 1.380(2)
C10 H10 0.9500
C11 H11 0.9500
C12 C13 1.505(3)
C12 H12A 0.9900
C12 H12B 0.9900
C13 H13A 0.9800
C13 H13B 0.9800
C13 H13C 0.9800
C14 C15 1.387(2)
C14 H14 0.9500
C15 C16 1.405(2)
C15 C18A 1.502(3)
C15 C18B 1.524(3)
C16 C17 1.370(2)
C16 H16 0.9500
C17 H17 0.9500
C18A C19A 1.3900
C18A C23A 1.3900
C19A C20A 1.3900
C19A H19A 0.9500
C20A C21A 1.3900
C20A H20A 0.9500
C21A C22A 1.3900
C21A C24 1.542(4)
C22A C23A 1.3900
C22A H22A 0.9500
C23A H23A 0.9500
C18B C19B 1.3900
C18B C23B 1.3900
C19B C20B 1.3900
C19B H19B 0.9500
C20B C21B 1.3900
C20B H20B 0.9500
C21B C22B 1.3900
C21B C24 1.5254
C22B C23B 1.3900
C22B H22B 0.9500
C23B H23B 0.9500
C24 C25A 1.352(5)
C24 C25B 1.361(5)
C24 H24A 0.9900
C24 H24B 0.9900
C24 H24C 0.9451
C24 H24D 0.9823
C25A H24C 1.0241
C25A H25A 0.9800
C25A H25B 0.9800
C25A H25C 0.9800
C25B H25D 0.9800
C25B H25E 0.9800
C25B H25F 0.9800

loop_
_geom_torsion_atom_site_label_1
_geom_torsion_atom_site_label_2
_geom_torsion_atom_site_label_3
_geom_torsion_atom_site_label_4
_geom_torsion
C5 O1 C1 C2 0.6(2)
O1 C1 C2 C3 0.6(2)
O1 C1 C2 C6 178.79(13)
C1 C2 C3 O2 178.75(15)
C6 C2 C3 O2 0.6(2)
C1 C2 C3 C4 -1.84(19)
C6 C2 C3 C4 179.99(12)
O2 C3 C4 C5 -178.51(14)
C2 C3 C4 C5 2.07(19)
O2 C3 C4 C14 1.2(2)
C2 C3 C4 C14 -178.17(13)
C1 O1 C5 C4 -0.3(2)
C1 O1 C5 C17 179.63(14)
C14 C4 C5 O1 179.18(13)
C3 C4 C5 O1 -1.1(2)
C14 C4 C5 C17 -0.8(2)
C3 C4 C5 C17 178.99(14)
C1 C2 C6 C11 -129.21(15)
C3 C2 C6 C11 48.95(19)
C1 C2 C6 C7 48.5(2)
C3 C2 C6 C7 -133.32(15)
C11 C6 C7 C8 1.0(2)
C2 C6 C7 C8 -176.75(13)
C6 C7 C8 C9 0.2(2)
C7 C8 C9 C10 -0.9(2)
C7 C8 C9 C12 178.40(15)
C8 C9 C10 C11 0.3(2)
C12 C9 C10 C11 -179.00(15)
C9 C10 C11 C6 0.9(2)
C7 C6 C11 C10 -1.6(2)
C2 C6 C11 C10 176.18(13)
C8 C9 C12 C13 128.2(2)
C10 C9 C12 C13 -52.5(3)
C5 C4 C14 C15 -0.5(2)
C3 C4 C14 C15 179.75(13)
C4 C14 C15 C16 1.2(2)
C4 C14 C15 C18A -178.3(3)
C4 C14 C15 C18B -175.2(6)
C14 C15 C16 C17 -0.7(2)
C18A C15 C16 C17 178.8(3)
C18B C15 C16 C17 175.6(6)
C15 C16 C17 C5 -0.5(3)
O1 C5 C17 C16 -178.69(15)
C4 C5 C17 C16 1.3(2)
C14 C15 C18A C19A 39.4(7)
C16 C15 C18A C19A -140.1(5)
C18B C15 C18A C19A 3(8)
C14 C15 C18A C23A -144.1(5)
C16 C15 C18A C23A 36.4(6)
C18B C15 C18A C23A 179(100)
C23A C18A C19A C20A 0.0
C15 C18A C19A C20A 176.5(4)
C18A C19A C20A C21A 0.0
C19A C20A C21A C22A 0.0
C19A C20A C21A C24 179.5(4)
C20A C21A C22A C23A 0.0
C24 C21A C22A C23A -179.5(4)
C21A C22A C23A C18A 0.0
C19A C18A C23A C22A 0.0
C15 C18A C23A C22A -176.4(4)
C14 C15 C18B C19B 22.6(12)
C16 C15 C18B C19B -153.6(8)
C18A C15 C18B C19B 168(9)
C14 C15 C18B C23B -158.4(8)
C16 C15 C18B C23B 25.3(8)
C18A C15 C18B C23B -13(8)
C23B C18B C19B C20B 0.0
C15 C18B C19B C20B 178.9(7)
C18B C19B C20B C21B 0.0
C19B C20B C21B C22B 0.0
C19B C20B C21B C24 -175.9
C20B C21B C22B C23B 0.0
C24 C21B C22B C23B 176.3
C21B C22B C23B C18B 0.0
C19B C18B C23B C22B 0.0
C15 C18B C23B C22B -179.0(7)
C22B C21B C24 C25A -132.9(9)
C20B C21B C24 C25A 43.2(9)
C22B C21B C24 C25B 160.9(9)
C20B C21B C24 C25B -23.0(9)
C22B C21B C24 C21A -15(3)
C20B C21B C24 C21A 161(3)
C22A C21A C24 C25A -145.8(6)
C20A C21A C24 C25A 34.7(6)
C22A C21A C24 C25B 144.7(8)
C20A C21A C24 C25B -34.8(7)
C22A C21A C24 C21B 149(3)
C20A C21A C24 C21B -31(3)
